data_2217610
loop_
_publ_author_name
'Brito, Iv\'an'
'B\'orquez, Jorge'
'Loyola, Luis Alberto'
'L\'opez-Rodr\'iguez, Mat\'ias'

_publ_section_title
;
 Aromaticine, a sesquiterpene lactone from <i>Amblyopappus pusillus</i>
;
_journal_coeditor_code OM2203
_journal_issue 2
_journal_name_full 'Acta Crystallographica Section E'
_journal_page_first o529
_journal_page_last o529
_journal_paper_doi 10.1107/S1600536808002729
_journal_volume 64
_journal_year 2008
_chemical_formula_iupac 'C15 H18 O3'
_chemical_formula_moiety 'C15 H18 O3'
_chemical_formula_sum 'C15 H18 O3'
_chemical_formula_weight 246.29
_chemical_name_systematic
;
4a,8-dimethyl-3-methylene-3,3a,4,4a,7a,8,9,9a-octahydroazuleno[6,5-b]furan-\
2,5-dione
;
_space_group_IT_number 19
_symmetry_cell_setting orthorhombic
_symmetry_space_group_name_Hall 'P 2ac 2ab'
_symmetry_space_group_name_H-M 'P 21 21 21'
_audit_creation_method 'WinGX routine CIF_UPDATE'
_cell_angle_alpha 90
_cell_angle_beta 90
_cell_angle_gamma 90
_cell_formula_units_Z 4
_cell_length_a 6.763(4)
_cell_length_b 9.932(5)
_cell_length_c 18.685(7)
_cell_measurement_reflns_used 1595
_cell_measurement_temperature 295(2)
_cell_measurement_theta_max 27.5
_cell_measurement_theta_min 2.3
_cell_volume 1255.1(11)
_computing_cell_refinement 'DENZO-SMN (Otwinowski & Minor, 1997)'
_computing_data_collection 'COLLECT (Nonius, 1998)'
_computing_data_reduction 'DENZO-SMN (Otwinowski & Minor, 1997)'
_computing_molecular_graphics 'ORTEP-3 for Windows (Farrugia, 1997) and PLATON (Spek, 2003)'
_computing_publication_material 'WinGX (Farrugia, 1999)'
_computing_structure_refinement 'SHELXL97 (Sheldrick, 2008)'
_computing_structure_solution 'SIR97 (Altomare <i>et al.</i>,  1999)'
_diffrn_measured_fraction_theta_full 0.99
_diffrn_measured_fraction_theta_max 0.99
_diffrn_measurement_device_type 'Nonius KappaCCD area-detector'
_diffrn_measurement_method '\f and \w scans with \k  offsets'
_diffrn_radiation_monochromator graphite
_diffrn_radiation_source 'fine-focus sealed tube'
_diffrn_radiation_type MoK\a
_diffrn_radiation_wavelength 0.7107
_diffrn_reflns_av_R_equivalents 0.051
_diffrn_reflns_limit_h_max 8
_diffrn_reflns_limit_h_min -8
_diffrn_reflns_limit_k_max 12
_diffrn_reflns_limit_k_min -12
_diffrn_reflns_limit_l_max 24
_diffrn_reflns_limit_l_min -22
_diffrn_reflns_number 16315
_diffrn_reflns_theta_full 27.49
_diffrn_reflns_theta_max 27.49
_diffrn_reflns_theta_min 2.32
_exptl_absorpt_coefficient_mu 0.09
_exptl_absorpt_correction_type none
_exptl_crystal_colour colourless
_exptl_crystal_density_diffrn 1.303
_exptl_crystal_density_method 'not measured'
_exptl_crystal_description needle
_exptl_crystal_F_000 528
_exptl_crystal_size_max 0.40
_exptl_crystal_size_mid 0.10
_exptl_crystal_size_min 0.08
_refine_diff_density_max 0.243
_refine_diff_density_min -0.233
_refine_ls_extinction_method none
_refine_ls_goodness_of_fit_ref 1.195
_refine_ls_hydrogen_treatment constr
_refine_ls_matrix_type full
_refine_ls_number_parameters 167
_refine_ls_number_reflns 1667
_refine_ls_number_restraints 0
_refine_ls_restrained_S_all 1.195
_refine_ls_R_factor_gt 0.0573
_refine_ls_shift/su_max 0
_refine_ls_structure_factor_coef Fsqd
_refine_ls_weighting_details 'calc w=1/[\s^2^(Fo^2^)+(0.0749P)^2^+0.1397P] where P=(Fo^2^+2Fc^2^)/3'
_refine_ls_weighting_scheme calc
_refine_ls_wR_factor_ref 0.1483
_reflns_number_gt 1432
_reflns_number_total 1667
_reflns_threshold_expression I>2\s(I)
_cod_data_source_file om2203.cif
_cod_data_source_block I
_cod_database_code 2217610
_cod_database_fobs_code 2217610

loop_
_symmetry_equiv_pos_as_xyz
'x, y, z'
'-x+1/2, -y, z+1/2'
'x+1/2, -y+1/2, -z'
'-x, y+1/2, -z+1/2'

loop_
_atom_site_type_symbol
_atom_site_label
_atom_site_fract_x
_atom_site_fract_y
_atom_site_fract_z
_atom_site_U_iso_or_equiv
_atom_site_adp_type
_atom_site_calc_flag
_atom_site_refinement_flags
_atom_site_occupancy
O O1 0.5372(3) 0.6338(2) 0.19079(12) 0.0407(6) Uani d . 1
O O2 0.5286(4) 0.6343(3) 0.07133(13) 0.0575(8) Uani d . 1
O O3 -0.2760(3) 0.8586(3) 0.34464(13) 0.0411(6) Uani d . 1
C C2 0.4451(5) 0.6506(3) 0.12748(18) 0.0388(8) Uani d . 1
C C3 0.2351(5) 0.6883(3) 0.14092(17) 0.0352(8) Uani d . 1
C C3A 0.1973(4) 0.6661(3) 0.21918(14) 0.0266(7) Uani d . 1
H H3A 0.147 0.5742 0.2248 0.032(3) Uiso calc R 1
C C4 0.0484(4) 0.7610(3) 0.25401(15) 0.0327(7) Uani d . 1
H H4A -0.0835 0.7355 0.2388 0.032(3) Uiso calc R 1
H H4B 0.0728 0.8517 0.2369 0.032(3) Uiso calc R 1
C C4A 0.0554(4) 0.7616(3) 0.33662(15) 0.0246(6) Uani d . 1
C C5 -0.1505(4) 0.7855(3) 0.36921(16) 0.0290(7) Uani d . 1
C C6 -0.1602(5) 0.7054(4) 0.43487(17) 0.0398(8) Uani d . 1
H H6 -0.257 0.7141 0.4699 0.032(3) Uiso calc R 1
C C7 -0.0114(4) 0.6190(3) 0.43729(17) 0.0362(8) Uani d . 1
H H7 0.0105 0.5602 0.4752 0.032(3) Uiso calc R 1
C C7A 0.1190(4) 0.6263(3) 0.37165(15) 0.0270(7) Uani d . 1
H H7A 0.0729 0.555 0.3394 0.032(3) Uiso calc R 1
C C8 0.3431(4) 0.6025(3) 0.38199(16) 0.0294(7) Uani d . 1
H H8 0.401 0.6854 0.4012 0.032(3) Uiso calc R 1
C C9 0.4455(5) 0.5710(3) 0.31060(17) 0.0335(7) Uani d . 1
H H9A 0.5868 0.5666 0.319 0.032(3) Uiso calc R 1
H H9B 0.4032 0.4824 0.295 0.032(3) Uiso calc R 1
C C9A 0.4083(4) 0.6694(3) 0.25025(15) 0.0301(7) Uani d . 1
H H9C 0.4391 0.7608 0.2665 0.032(3) Uiso calc R 1
C C10 0.3856(5) 0.4889(4) 0.43484(19) 0.0461(9) Uani d . 1
H H10A 0.3261 0.4071 0.4179 0.045(4) Uiso calc R 1
H H10B 0.3315 0.5116 0.4808 0.045(4) Uiso calc R 1
H H10C 0.5259 0.4766 0.4391 0.045(4) Uiso calc R 1
C C11 0.1178(6) 0.7350(4) 0.09104(18) 0.0545(10) Uani d . 1
H H11A 0.1645 0.7459 0.0446 0.065 Uiso calc R 1
H H11B -0.0123 0.7572 0.102 0.065 Uiso calc R 1
C C12 0.1774(5) 0.8833(3) 0.36430(17) 0.0316(7) Uani d . 1
H H12A 0.1202 0.9654 0.3468 0.045(4) Uiso calc R 1
H H12B 0.3112 0.876 0.3475 0.045(4) Uiso calc R 1
H H12C 0.1764 0.8838 0.4157 0.045(4) Uiso calc R 1

loop_
_atom_site_aniso_label
_atom_site_aniso_U_11
_atom_site_aniso_U_22
_atom_site_aniso_U_33
_atom_site_aniso_U_12
_atom_site_aniso_U_13
_atom_site_aniso_U_23
O1 0.0379(12) 0.0473(14) 0.0370(13) 0.0043(12) 0.0092(10) -0.0058(11)
O2 0.0744(17) 0.0583(17) 0.0399(14) 0.0075(16) 0.0252(13) 0.0018(13)
O3 0.0294(11) 0.0432(14) 0.0507(14) 0.0076(11) 0.0000(11) -0.0008(12)
C2 0.0501(19) 0.0310(18) 0.0353(19) 0.0002(16) 0.0102(15) 0.0002(15)
C3 0.0500(19) 0.0281(17) 0.0274(17) 0.0009(15) 0.0029(14) -0.0045(14)
C3A 0.0305(14) 0.0260(16) 0.0233(15) -0.0010(13) -0.0010(11) -0.0018(13)
C4 0.0326(16) 0.0393(18) 0.0261(15) 0.0081(14) -0.0029(12) 0.0022(14)
C4A 0.0240(13) 0.0245(15) 0.0252(14) 0.0024(12) 0.0008(11) -0.0011(12)
C5 0.0255(14) 0.0283(17) 0.0330(17) -0.0014(13) -0.0005(12) -0.0081(13)
C6 0.0352(16) 0.054(2) 0.0303(17) -0.0053(16) 0.0080(13) 0.0012(16)
C7 0.0379(16) 0.0404(19) 0.0304(17) -0.0079(15) -0.0037(13) 0.0074(15)
C7A 0.0319(15) 0.0249(16) 0.0242(15) -0.0043(12) -0.0046(12) 0.0003(13)
C8 0.0327(15) 0.0254(16) 0.0300(16) 0.0023(13) -0.0054(12) 0.0027(13)
C9 0.0312(15) 0.0315(17) 0.0378(18) 0.0063(14) -0.0044(14) -0.0028(14)
C9A 0.0296(14) 0.0312(17) 0.0295(16) 0.0037(12) 0.0026(12) -0.0045(14)
C10 0.047(2) 0.043(2) 0.048(2) 0.0062(17) -0.0088(18) 0.0134(18)
C11 0.073(3) 0.063(3) 0.0277(18) 0.017(2) -0.0028(17) 0.0011(18)
C12 0.0318(15) 0.0259(17) 0.0369(18) -0.0006(13) 0.0002(13) 0.0009(14)

loop_
_atom_type_symbol
_atom_type_description
_atom_type_scat_dispersion_real
_atom_type_scat_dispersion_imag
_atom_type_scat_source
C C 0.0033 0 'International Tables Vol C Tables 4.2.6.8 and 6.1.1.4'
H H 0 0 'International Tables Vol C Tables 4.2.6.8 and 6.1.1.4'
O O 0.0106 0 'International Tables Vol C Tables 4.2.6.8 and 6.1.1.4'

loop_
_geom_angle_atom_site_label_1
_geom_angle_atom_site_label_2
_geom_angle_atom_site_label_3
_geom_angle
C2 O1 C9A 111.3(2)
O2 C2 O1 122.2(3)
O2 C2 C3 128.9(3)
O1 C2 C3 108.9(3)
C11 C3 C2 123.2(3)
C11 C3 C3A 130.0(3)
C2 C3 C3A 106.8(3)
C3 C3A C4 115.9(3)
C3 C3A C9A 101.9(2)
C4 C3A C9A 116.0(2)
C3 C3A H3A 107.5
C4 C3A H3A 107.5
C9A C3A H3A 107.5
C3A C4 C4A 114.1(2)
C3A C4 H4A 108.7
C4A C4 H4A 108.7
C3A C4 H4B 108.7
C4A C4 H4B 108.7
H4A C4 H4B 107.6
C5 C4A C4 111.6(2)
C5 C4A C12 103.2(2)
C4 C4A C12 110.6(2)
C5 C4A C7A 102.5(2)
C4 C4A C7A 115.2(2)
C12 C4A C7A 112.7(2)
O3 C5 C6 127.9(3)
O3 C5 C4A 125.4(3)
C6 C5 C4A 106.8(3)
C7 C6 C5 110.3(3)
C7 C6 H6 124.8
C5 C6 H6 124.8
C6 C7 C7A 112.6(3)
C6 C7 H7 123.7
C7A C7 H7 123.7
C7 C7A C8 117.6(2)
C7 C7A C4A 102.8(2)
C8 C7A C4A 117.1(2)
C7 C7A H7A 106.1
C8 C7A H7A 106.1
C4A C7A H7A 106.1
C10 C8 C9 109.1(3)
C10 C8 C7A 112.2(3)
C9 C8 C7A 111.4(2)
C10 C8 H8 108
C9 C8 H8 108
C7A C8 H8 108
C9A C9 C8 116.2(2)
C9A C9 H9A 108.2
C8 C9 H9A 108.2
C9A C9 H9B 108.2
C8 C9 H9B 108.2
H9A C9 H9B 107.4
O1 C9A C9 108.2(2)
O1 C9A C3A 105.2(2)
C9 C9A C3A 114.9(3)
O1 C9A H9C 109.4
C9 C9A H9C 109.4
C3A C9A H9C 109.4
C8 C10 H10A 109.5
C8 C10 H10B 109.5
H10A C10 H10B 109.5
C8 C10 H10C 109.5
H10A C10 H10C 109.5
H10B C10 H10C 109.5
C3 C11 H11A 120
C3 C11 H11B 120
H11A C11 H11B 120
C4A C12 H12A 109.5
C4A C12 H12B 109.5
H12A C12 H12B 109.5
C4A C12 H12C 109.5
H12A C12 H12C 109.5
H12B C12 H12C 109.5

loop_
_geom_bond_atom_site_label_1
_geom_bond_atom_site_label_2
_geom_bond_distance
O1 C2 1.347(4)
O1 C9A 1.456(3)
O2 C2 1.202(4)
O3 C5 1.208(4)
C2 C3 1.490(5)
C3 C11 1.309(5)
C3 C3A 1.501(4)
C3A C4 1.525(4)
C3A C9A 1.541(4)
C3A H3A 0.98
C4 C4A 1.544(4)
C4 H4A 0.97
C4 H4B 0.97
C4A C5 1.538(4)
C4A C12 1.552(4)
C4A C7A 1.555(4)
C5 C6 1.463(5)
C6 C7 1.323(5)
C6 H6 0.93
C7 C7A 1.512(4)
C7 H7 0.93
C7A C8 1.546(4)
C7A H7A 0.98
C8 C10 1.526(4)
C8 C9 1.535(4)
C8 H8 0.98
C9 C9A 1.513(4)
C9 H9A 0.97
C9 H9B 0.97
C9A H9C 0.98
C10 H10A 0.96
C10 H10B 0.96
C10 H10C 0.96
C11 H11A 0.93
C11 H11B 0.93
C12 H12A 0.96
C12 H12B 0.96
C12 H12C 0.96

loop_
_geom_torsion_atom_site_label_1
_geom_torsion_atom_site_label_2
_geom_torsion_atom_site_label_3
_geom_torsion_atom_site_label_4
_geom_torsion
C9A O1 C2 O2 175.7(3)
C9A O1 C2 C3 -5.1(4)
O2 C2 C3 C11 -13.6(6)
O1 C2 C3 C11 167.1(3)
O2 C2 C3 C3A 168.1(4)
O1 C2 C3 C3A -11.1(4)
C11 C3 C3A C4 -30.1(5)
C2 C3 C3A C4 148.0(3)
C11 C3 C3A C9A -157.0(4)
C2 C3 C3A C9A 21.1(3)
C3 C3A C4 C4A -164.1(3)
C9A C3A C4 C4A -44.6(4)
C3A C4 C4A C5 -147.0(3)
C3A C4 C4A C12 98.7(3)
C3A C4 C4A C7A -30.6(4)
C4 C4A C5 O3 -36.1(4)
C12 C4A C5 O3 82.7(3)
C7A C4A C5 O3 -160.0(3)
C4 C4A C5 C6 144.9(3)
C12 C4A C5 C6 -96.3(3)
C7A C4A C5 C6 21.0(3)
O3 C5 C6 C7 168.1(3)
C4A C5 C6 C7 -13.0(4)
C5 C6 C7 C7A -1.4(4)
C6 C7 C7A C8 145.1(3)
C6 C7 C7A C4A 14.8(3)
C5 C4A C7A C7 -20.9(3)
C4 C4A C7A C7 -142.3(3)
C12 C4A C7A C7 89.5(3)
C5 C4A C7A C8 -151.4(3)
C4 C4A C7A C8 87.2(3)
C12 C4A C7A C8 -41.0(4)
C7 C7A C8 C10 40.3(4)
C4A C7A C8 C10 163.6(3)
C7 C7A C8 C9 163.0(3)
C4A C7A C8 C9 -73.8(3)
C10 C8 C9 C9A 176.3(3)
C7A C8 C9 C9A 51.9(4)
C2 O1 C9A C9 142.0(3)
C2 O1 C9A C3A 18.7(3)
C8 C9 C9A O1 172.3(2)
C8 C9 C9A C3A -70.5(4)
C3 C3A C9A O1 -23.8(3)
C4 C3A C9A O1 -150.6(3)
C3 C3A C9A C9 -142.7(3)
C4 C3A C9A C9 90.5(3)

loop_
_cod_related_entry_id
_cod_related_entry_database
_cod_related_entry_code
1 ChemSpider 21195541
